data_4516418
loop_
_publ_author_name
'Rana, Love Karan'
'Sharma, Sanyog'
'Hundal, Geeta'

_publ_section_title
;
 First Report on Crystal Engineering of Hg(II) Halides with Fully
 Substituted 3,4-Pyridinedicarboxamides: Generation of Two-Dimensional
 Coordination Polymers and Linear Zig-Zag Chains of Mercury Metal Ions
;
_journal_issue 1
_journal_name_full 'Crystal Growth &amp; Design'
_journal_page_first 92
_journal_paper_doi 10.1021/acs.cgd.5b00989
_journal_volume 16
_journal_year 2015
_chemical_formula_moiety 'C19 H31 Cl2 Hg N3 O2, Cl2 Hg'
_chemical_formula_sum 'C19 H31 Cl4 Hg2 N3 O2'
_chemical_formula_weight 876.45
_space_group_IT_number 2
_space_group_name_Hall '-P 1'
_space_group_name_H-M_alt 'P -1'
_symmetry_cell_setting triclinic
_symmetry_space_group_name_Hall '-P 1'
_symmetry_space_group_name_H-M 'P -1'
_atom_sites_solution_hydrogens geom
_atom_sites_solution_primary direct
_atom_sites_solution_secondary difmap
_audit_creation_method SHELXL-97
_cell_angle_alpha 80.610(4)
_cell_angle_beta 83.799(2)
_cell_angle_gamma 73.323(4)
_cell_formula_units_Z 2
_cell_length_a 7.2430(8)
_cell_length_b 11.3025(12)
_cell_length_c 17.7426(18)
_cell_measurement_reflns_used 9434
_cell_measurement_temperature 296(2)
_cell_measurement_theta_max 26.87
_cell_measurement_theta_min 2.80
_cell_volume 1369.9(3)
_computing_cell_refinement 'Bruker SAINT'
_computing_data_collection 'Bruker APEX2'
_computing_data_reduction 'Bruker SAINT'
_computing_molecular_graphics 'Bruker SHELXTL'
_computing_publication_material 'Bruker SHELXTL'
_computing_structure_refinement 'SHELXL-97 (Sheldrick, 2008)'
_computing_structure_solution 'SHELXS-97 (Sheldrick, 2008)'
_diffrn_ambient_temperature 296(2)
_diffrn_measured_fraction_theta_full 0.993
_diffrn_measured_fraction_theta_max 0.957
_diffrn_measurement_device_type 'Bruker APEX-II CCD'
_diffrn_measurement_method '\f and \w scans'
_diffrn_radiation_monochromator graphite
_diffrn_radiation_source 'fine-focus sealed tube'
_diffrn_radiation_type MoK\a
_diffrn_radiation_wavelength 0.71073
_diffrn_reflns_av_R_equivalents 0.0596
_diffrn_reflns_av_sigmaI/netI 0.0594
_diffrn_reflns_limit_h_max 9
_diffrn_reflns_limit_h_min -8
_diffrn_reflns_limit_k_max 14
_diffrn_reflns_limit_k_min -14
_diffrn_reflns_limit_l_max 19
_diffrn_reflns_limit_l_min -22
_diffrn_reflns_number 20420
_diffrn_reflns_theta_full 25.00
_diffrn_reflns_theta_max 27.18
_diffrn_reflns_theta_min 1.90
_exptl_absorpt_coefficient_mu 11.603
_exptl_absorpt_correction_T_max 0.473
_exptl_absorpt_correction_T_min 0.230
_exptl_absorpt_correction_type multi-scan
_exptl_absorpt_process_details sadabs
_exptl_crystal_colour colourless
_exptl_crystal_density_diffrn 2.125
_exptl_crystal_density_method 'not measured'
_exptl_crystal_description needle
_exptl_crystal_F_000 820
_exptl_crystal_size_max 0.20
_exptl_crystal_size_mid 0.19
_exptl_crystal_size_min 0.10
_refine_diff_density_max 7.562
_refine_diff_density_min -1.743
_refine_diff_density_rms 0.260
_refine_ls_extinction_method none
_refine_ls_goodness_of_fit_ref 1.265
_refine_ls_hydrogen_treatment none
_refine_ls_matrix_type full
_refine_ls_number_parameters 271
_refine_ls_number_reflns 5837
_refine_ls_number_restraints 0
_refine_ls_restrained_S_all 1.265
_refine_ls_R_factor_all 0.0701
_refine_ls_R_factor_gt 0.0541
_refine_ls_shift/su_max 0.001
_refine_ls_shift/su_mean 0.000
_refine_ls_structure_factor_coef Fsqd
_refine_ls_weighting_details 'calc w=1/[\s^2^(Fo^2^)+(0.0737P)^2^+0.3643P] where P=(Fo^2^+2Fc^2^)/3'
_refine_ls_weighting_scheme calc
_refine_ls_wR_factor_gt 0.1470
_refine_ls_wR_factor_ref 0.1564
_reflns_number_gt 4511
_reflns_number_total 5837
_reflns_threshold_expression >2sigma(I)
_cod_data_source_file cg5b00989_si_003.cif
_cod_data_source_block shelxl
_cod_depositor_comments
;
The following automatic conversions were performed:

data item '_symmetry_cell_setting' value 'Triclinic' was changed to
'triclinic' in accordance with the
/home/saulius/struct/COD-crude-data/automatic-downloads/DataCite-retrospective/ACS/depositions/lib/dictionaries/cif_core.dic
dictionary named 'cif_core.dic' version 2.4.2 last updated on
2011-04-26.

Automatic conversion script
Id: cif_fix_values 6909 2019-04-08 15:41:33Z antanas 
;
_cod_original_sg_symbol_Hall '-p 1'
_cod_original_sg_symbol_H-M P-1
_cod_database_code 4516418

loop_
_symmetry_equiv_pos_as_xyz
'x, y, z'
'-x, -y, -z'

loop_
_atom_site_label
_atom_site_type_symbol
_atom_site_fract_x
_atom_site_fract_y
_atom_site_fract_z
_atom_site_U_iso_or_equiv
_atom_site_adp_type
_atom_site_occupancy
_atom_site_symmetry_multiplicity
_atom_site_calc_flag
_atom_site_refinement_flags
C1 C -0.3630(12) 0.5177(7) 0.6119(5) 0.038(2) Uani 1 1 d .
H1 H -0.3345 0.5608 0.5648 0.045 Uiso 1 1 calc R
C2 C -0.5520(12) 0.5490(8) 0.6481(5) 0.0343(19) Uani 1 1 d .
H2 H -0.6478 0.6131 0.6239 0.041 Uiso 1 1 calc R
C3 C -0.5970(10) 0.4875(7) 0.7175(5) 0.0271(16) Uani 1 1 d .
C4 C -0.4451(10) 0.3887(6) 0.7521(4) 0.0248(16) Uani 1 1 d .
C5 C -0.2685(11) 0.3626(7) 0.7138(5) 0.0293(17) Uani 1 1 d .
H5 H -0.1715 0.2969 0.7359 0.035 Uiso 1 1 calc R
C6 C -0.4735(12) 0.3309(8) 0.8323(5) 0.037(2) Uani 1 1 d .
C7 C -0.5319(16) 0.1513(8) 0.7853(6) 0.053(3) Uani 1 1 d .
H7 H -0.5338 0.2099 0.7380 0.063 Uiso 1 1 calc R
C8 C -0.7293(19) 0.1269(11) 0.7966(8) 0.076(4) Uani 1 1 d .
H8A H -0.8265 0.2028 0.8043 0.115 Uiso 1 1 calc R
H8B H -0.7322 0.0652 0.8405 0.115 Uiso 1 1 calc R
H8C H -0.7540 0.0971 0.7520 0.115 Uiso 1 1 calc R
C9 C -0.369(3) 0.0358(12) 0.7725(9) 0.091(5) Uani 1 1 d .
H9A H -0.2487 0.0567 0.7648 0.137 Uiso 1 1 calc R
H9B H -0.3909 0.0042 0.7281 0.137 Uiso 1 1 calc R
H9C H -0.3658 -0.0267 0.8164 0.137 Uiso 1 1 calc R
C10 C -0.4960(16) 0.1492(9) 0.9254(6) 0.052(3) Uani 1 1 d .
H10 H -0.5146 0.0675 0.9227 0.062 Uiso 1 1 calc R
C11 C -0.655(2) 0.2119(11) 0.9772(7) 0.075(4) Uani 1 1 d .
H11A H -0.7763 0.2248 0.9556 0.113 Uiso 1 1 calc R
H11B H -0.6387 0.2909 0.9836 0.113 Uiso 1 1 calc R
H11C H -0.6534 0.1607 1.0261 0.113 Uiso 1 1 calc R
C12 C -0.292(2) 0.1243(13) 0.9556(7) 0.085(4) Uani 1 1 d .
H12A H -0.1955 0.0841 0.9195 0.128 Uiso 1 1 calc R
H12B H -0.2846 0.0714 1.0040 0.128 Uiso 1 1 calc R
H12C H -0.2707 0.2020 0.9618 0.128 Uiso 1 1 calc R
C13 C -0.7974(11) 0.5115(7) 0.7534(5) 0.0302(17) Uani 1 1 d .
C14 C -1.0684(13) 0.6344(9) 0.8266(6) 0.048(2) Uani 1 1 d .
H14 H -1.0866 0.7071 0.8529 0.058 Uiso 1 1 calc R
C15 C -1.099(2) 0.5339(14) 0.8858(8) 0.081(4) Uani 1 1 d .
H15A H -1.0049 0.5160 0.9232 0.122 Uiso 1 1 calc R
H15B H -1.0863 0.4605 0.8628 0.122 Uiso 1 1 calc R
H15C H -1.2263 0.5593 0.9102 0.122 Uiso 1 1 calc R
C16 C -1.2135(14) 0.6732(10) 0.7669(8) 0.067(3) Uani 1 1 d .
H16A H -1.1857 0.7394 0.7303 0.100 Uiso 1 1 calc R
H16B H -1.3407 0.7017 0.7908 0.100 Uiso 1 1 calc R
H16C H -1.2071 0.6034 0.7413 0.100 Uiso 1 1 calc R
C17 C -0.7458(15) 0.6864(11) 0.8054(9) 0.078(4) Uani 1 1 d .
H17 H -0.6145 0.6507 0.7843 0.093 Uiso 1 1 calc R
C18 C -0.7337(19) 0.6886(16) 0.8897(10) 0.117(7) Uani 1 1 d .
H18A H -0.6846 0.6050 0.9147 0.176 Uiso 1 1 calc R
H18B H -0.8600 0.7249 0.9120 0.176 Uiso 1 1 calc R
H18C H -0.6488 0.7373 0.8958 0.176 Uiso 1 1 calc R
C19 C -0.819(2) 0.8144(13) 0.7616(13) 0.129(8) Uani 1 1 d .
H19A H -0.8233 0.8078 0.7086 0.194 Uiso 1 1 calc R
H19B H -0.7342 0.8639 0.7663 0.194 Uiso 1 1 calc R
H19C H -0.9464 0.8533 0.7820 0.194 Uiso 1 1 calc R
N1 N -0.2247(9) 0.4232(6) 0.6479(4) 0.0315(15) Uani 1 1 d .
N2 N -0.4965(10) 0.2147(6) 0.8465(4) 0.0351(16) Uani 1 1 d .
N3 N -0.8641(9) 0.6049(6) 0.7933(5) 0.0395(17) Uani 1 1 d .
O1 O -0.4637(13) 0.3898(6) 0.8834(4) 0.065(2) Uani 1 1 d .
O2 O -0.8927(8) 0.4412(5) 0.7408(3) 0.0351(13) Uani 1 1 d .
Cl1 Cl -0.0213(5) 0.0779(4) 0.5927(2) 0.0909(11) Uani 1 1 d .
Cl2 Cl 0.4571(5) 0.1060(3) 0.40478(18) 0.0723(8) Uani 1 1 d .
Cl3 Cl 0.0350(3) 0.62943(17) 0.54728(13) 0.0378(5) Uani 1 1 d .
Cl4 Cl 0.3863(3) 0.2688(2) 0.58256(14) 0.0483(6) Uani 1 1 d .
Hg1 Hg 0.21767(6) 0.09904(4) 0.50008(3) 0.05491(16) Uani 1 1 d .
Hg2 Hg 0.07021(5) 0.39158(3) 0.59806(2) 0.04038(15) Uani 1 1 d .

loop_
_atom_site_aniso_label
_atom_site_aniso_U_11
_atom_site_aniso_U_22
_atom_site_aniso_U_33
_atom_site_aniso_U_23
_atom_site_aniso_U_13
_atom_site_aniso_U_12
C1 0.030(5) 0.041(4) 0.040(6) 0.001(4) -0.006(4) -0.009(4)
C2 0.031(5) 0.040(4) 0.030(5) -0.002(4) -0.005(4) -0.009(3)
C3 0.022(4) 0.032(4) 0.031(5) -0.013(3) 0.009(3) -0.011(3)
C4 0.027(4) 0.025(3) 0.025(4) -0.010(3) 0.003(3) -0.010(3)
C5 0.017(4) 0.033(4) 0.033(5) -0.003(3) 0.000(3) -0.001(3)
C6 0.031(5) 0.040(4) 0.040(6) -0.008(4) 0.002(4) -0.010(4)
C7 0.090(8) 0.031(4) 0.044(6) -0.003(4) -0.013(5) -0.026(5)
C8 0.100(10) 0.066(7) 0.083(9) 0.004(6) -0.013(8) -0.060(7)
C9 0.153(15) 0.053(7) 0.069(10) -0.034(7) 0.011(9) -0.022(8)
C10 0.081(8) 0.042(5) 0.034(6) -0.005(4) 0.002(5) -0.023(5)
C11 0.111(11) 0.070(7) 0.043(7) -0.008(6) 0.030(7) -0.035(7)
C12 0.115(11) 0.094(9) 0.052(8) 0.023(7) -0.042(8) -0.043(8)
C13 0.029(4) 0.040(4) 0.023(4) -0.004(3) 0.002(3) -0.012(3)
C14 0.033(5) 0.063(6) 0.058(7) -0.040(5) 0.019(4) -0.020(4)
C15 0.070(9) 0.121(11) 0.066(9) -0.040(8) 0.018(7) -0.039(8)
C16 0.034(6) 0.059(6) 0.104(10) -0.027(6) -0.013(6) 0.003(5)
C17 0.031(5) 0.083(8) 0.141(13) -0.084(9) 0.019(6) -0.023(5)
C18 0.058(8) 0.165(15) 0.164(17) -0.132(14) -0.001(9) -0.029(9)
C19 0.094(11) 0.055(8) 0.25(2) -0.044(11) 0.056(13) -0.043(8)
N1 0.033(4) 0.035(3) 0.025(4) -0.004(3) 0.000(3) -0.010(3)
N2 0.047(4) 0.030(3) 0.029(4) -0.007(3) 0.002(3) -0.012(3)
N3 0.026(4) 0.046(4) 0.051(5) -0.024(4) 0.009(3) -0.012(3)
O1 0.122(7) 0.055(4) 0.036(4) -0.017(3) 0.005(4) -0.050(4)
O2 0.035(3) 0.038(3) 0.039(4) -0.016(3) 0.005(3) -0.017(2)
Cl1 0.082(2) 0.098(2) 0.079(3) 0.0023(19) 0.0275(19) -0.0221(19)
Cl2 0.0714(19) 0.0763(19) 0.057(2) -0.0100(15) 0.0083(15) -0.0055(15)
Cl3 0.0394(12) 0.0347(10) 0.0391(13) -0.0036(8) -0.0096(9) -0.0079(8)
Cl4 0.0364(12) 0.0564(13) 0.0439(14) -0.0196(11) -0.0052(10) 0.0084(9)
Hg1 0.0581(3) 0.0501(3) 0.0520(3) -0.00975(19) 0.0074(2) -0.01029(19)
Hg2 0.0307(2) 0.0482(2) 0.0378(2) -0.01051(16) 0.00502(15) -0.00401(15)

loop_
_atom_type_symbol
_atom_type_description
_atom_type_scat_dispersion_real
_atom_type_scat_dispersion_imag
_atom_type_scat_source
C C 0.0030 0.0020 'International Tables Vol C Tables 4.2.6.8 and 6.1.1.4'
H H 0.0000 0.0000 'International Tables Vol C Tables 4.2.6.8 and 6.1.1.4'
N N 0.0060 0.0030 'International Tables Vol C Tables 4.2.6.8 and 6.1.1.4'
O O 0.0110 0.0060 'International Tables Vol C Tables 4.2.6.8 and 6.1.1.4'
Cl Cl 0.1480 0.1590 'International Tables Vol C Tables 4.2.6.8 and 6.1.1.4'
Hg Hg -2.3890 9.2270 'International Tables Vol C Tables 4.2.6.8 and 6.1.1.4'

loop_
_geom_angle_atom_site_label_1
_geom_angle_atom_site_label_2
_geom_angle_atom_site_label_3
_geom_angle
_geom_angle_site_symmetry_3
N1 C1 C2 118.3(8) .
N1 C1 H1 120.8 .
C2 C1 H1 120.8 .
C3 C2 C1 121.8(7) .
C3 C2 H2 119.1 .
C1 C2 H2 119.1 .
C2 C3 C4 117.0(7) .
C2 C3 C13 122.7(7) .
C4 C3 C13 120.0(7) .
C5 C4 C3 118.0(7) .
C5 C4 C6 121.2(7) .
C3 C4 C6 120.1(7) .
N1 C5 C4 124.9(7) .
N1 C5 H5 117.6 .
C4 C5 H5 117.6 .
O1 C6 N2 122.8(8) .
O1 C6 C4 117.3(7) .
N2 C6 C4 119.7(8) .
N2 C7 C9 112.6(9) .
N2 C7 C8 112.3(10) .
C9 C7 C8 112.9(9) .
N2 C7 H7 106.1 .
C9 C7 H7 106.1 .
C8 C7 H7 106.1 .
C7 C8 H8A 109.5 .
C7 C8 H8B 109.5 .
H8A C8 H8B 109.5 .
C7 C8 H8C 109.5 .
H8A C8 H8C 109.5 .
H8B C8 H8C 109.5 .
C7 C9 H9A 109.5 .
C7 C9 H9B 109.5 .
H9A C9 H9B 109.5 .
C7 C9 H9C 109.5 .
H9A C9 H9C 109.5 .
H9B C9 H9C 109.5 .
N2 C10 C11 113.8(9) .
N2 C10 C12 108.9(8) .
C11 C10 C12 113.4(10) .
N2 C10 H10 106.7 .
C11 C10 H10 106.7 .
C12 C10 H10 106.7 .
C10 C11 H11A 109.5 .
C10 C11 H11B 109.5 .
H11A C11 H11B 109.5 .
C10 C11 H11C 109.5 .
H11A C11 H11C 109.5 .
H11B C11 H11C 109.5 .
C10 C12 H12A 109.5 .
C10 C12 H12B 109.5 .
H12A C12 H12B 109.5 .
C10 C12 H12C 109.5 .
H12A C12 H12C 109.5 .
H12B C12 H12C 109.5 .
O2 C13 N3 124.6(7) .
O2 C13 C3 116.0(7) .
N3 C13 C3 119.3(7) .
C15 C14 N3 111.3(9) .
C15 C14 C16 113.8(9) .
N3 C14 C16 112.9(9) .
C15 C14 H14 106.0 .
N3 C14 H14 106.0 .
C16 C14 H14 106.0 .
C14 C15 H15A 109.5 .
C14 C15 H15B 109.5 .
H15A C15 H15B 109.5 .
C14 C15 H15C 109.5 .
H15A C15 H15C 109.5 .
H15B C15 H15C 109.5 .
C14 C16 H16A 109.5 .
C14 C16 H16B 109.5 .
H16A C16 H16B 109.5 .
C14 C16 H16C 109.5 .
H16A C16 H16C 109.5 .
H16B C16 H16C 109.5 .
N3 C17 C19 110.4(11) .
N3 C17 C18 111.4(12) .
C19 C17 C18 112.9(12) .
N3 C17 H17 107.3 .
C19 C17 H17 107.3 .
C18 C17 H17 107.3 .
C17 C18 H18A 109.5 .
C17 C18 H18B 109.5 .
H18A C18 H18B 109.5 .
C17 C18 H18C 109.5 .
H18A C18 H18C 109.5 .
H18B C18 H18C 109.5 .
C17 C19 H19A 109.5 .
C17 C19 H19B 109.5 .
H19A C19 H19B 109.5 .
C17 C19 H19C 109.5 .
H19A C19 H19C 109.5 .
H19B C19 H19C 109.5 .
C5 N1 C1 119.9(7) .
C5 N1 Hg2 122.3(5) .
C1 N1 Hg2 117.5(6) .
C6 N2 C10 120.2(7) .
C6 N2 C7 122.1(7) .
C10 N2 C7 117.7(7) .
C13 N3 C17 122.4(7) .
C13 N3 C14 120.2(7) .
C17 N3 C14 117.5(7) .
Hg2 Cl3 Hg2 92.75(6) 2_566
Cl1 Hg1 Cl2 175.66(13) .
N1 Hg2 Cl4 152.31(18) .
N1 Hg2 Cl3 94.45(17) .
Cl4 Hg2 Cl3 112.32(8) .
N1 Hg2 Cl3 93.09(18) 2_566
Cl4 Hg2 Cl3 95.04(7) 2_566
Cl3 Hg2 Cl3 87.25(6) 2_566

loop_
_geom_bond_atom_site_label_1
_geom_bond_atom_site_label_2
_geom_bond_distance
_geom_bond_site_symmetry_2
C1 N1 1.362(10) .
C1 C2 1.420(13) .
C1 H1 0.9300 .
C2 C3 1.368(12) .
C2 H2 0.9300 .
C3 C4 1.433(10) .
C3 C13 1.489(11) .
C4 C5 1.359(11) .
C4 C6 1.485(12) .
C5 N1 1.311(11) .
C5 H5 0.9300 .
C6 O1 1.227(11) .
C6 N2 1.352(10) .
C7 N2 1.475(11) .
C7 C9 1.516(17) .
C7 C8 1.519(16) .
C7 H7 0.9800 .
C8 H8A 0.9600 .
C8 H8B 0.9600 .
C8 H8C 0.9600 .
C9 H9A 0.9600 .
C9 H9B 0.9600 .
C9 H9C 0.9600 .
C10 N2 1.474(12) .
C10 C11 1.479(16) .
C10 C12 1.558(15) .
C10 H10 0.9800 .
C11 H11A 0.9600 .
C11 H11B 0.9600 .
C11 H11C 0.9600 .
C12 H12A 0.9600 .
C12 H12B 0.9600 .
C12 H12C 0.9600 .
C13 O2 1.251(9) .
C13 N3 1.313(10) .
C14 C15 1.466(18) .
C14 N3 1.497(11) .
C14 C16 1.498(14) .
C14 H14 0.9800 .
C15 H15A 0.9600 .
C15 H15B 0.9600 .
C15 H15C 0.9600 .
C16 H16A 0.9600 .
C16 H16B 0.9600 .
C16 H16C 0.9600 .
C17 N3 1.479(11) .
C17 C19 1.50(2) .
C17 C18 1.51(2) .
C17 H17 0.9800 .
C18 H18A 0.9600 .
C18 H18B 0.9600 .
C18 H18C 0.9600 .
C19 H19A 0.9600 .
C19 H19B 0.9600 .
C19 H19C 0.9600 .
N1 Hg2 2.175(7) .
Cl1 Hg1 2.290(3) .
Cl2 Hg1 2.297(3) .
Cl3 Hg2 2.6400(19) .
Cl3 Hg2 2.831(2) 2_566
Cl4 Hg2 2.326(2) .
Hg2 Cl3 2.831(2) 2_566

loop_
_geom_torsion_atom_site_label_1
_geom_torsion_atom_site_label_2
_geom_torsion_atom_site_label_3
_geom_torsion_atom_site_label_4
_geom_torsion
_geom_torsion_site_symmetry_1
_geom_torsion_site_symmetry_4
N1 C1 C2 C3 0.4(12) . .
C1 C2 C3 C4 -0.6(11) . .
C1 C2 C3 C13 -174.8(7) . .
C2 C3 C4 C5 -0.3(10) . .
C13 C3 C4 C5 174.0(7) . .
C2 C3 C4 C6 170.4(7) . .
C13 C3 C4 C6 -15.3(10) . .
C3 C4 C5 N1 1.7(11) . .
C6 C4 C5 N1 -168.9(7) . .
C5 C4 C6 O1 93.8(10) . .
C3 C4 C6 O1 -76.6(10) . .
C5 C4 C6 N2 -82.1(10) . .
C3 C4 C6 N2 107.5(9) . .
C2 C3 C13 O2 94.0(9) . .
C4 C3 C13 O2 -80.0(9) . .
C2 C3 C13 N3 -83.9(10) . .
C4 C3 C13 N3 102.2(9) . .
C4 C5 N1 C1 -2.0(12) . .
C4 C5 N1 Hg2 171.6(6) . .
C2 C1 N1 C5 0.9(11) . .
C2 C1 N1 Hg2 -173.0(6) . .
O1 C6 N2 C10 -4.7(14) . .
C4 C6 N2 C10 171.0(8) . .
O1 C6 N2 C7 172.3(9) . .
C4 C6 N2 C7 -12.0(12) . .
C11 C10 N2 C6 62.5(12) . .
C12 C10 N2 C6 -65.2(12) . .
C11 C10 N2 C7 -114.7(10) . .
C12 C10 N2 C7 117.7(10) . .
C9 C7 N2 C6 115.6(10) . .
C8 C7 N2 C6 -115.5(10) . .
C9 C7 N2 C10 -67.3(12) . .
C8 C7 N2 C10 61.6(11) . .
O2 C13 N3 C17 -179.0(10) . .
C3 C13 N3 C17 -1.3(13) . .
O2 C13 N3 C14 -0.6(13) . .
C3 C13 N3 C14 177.0(8) . .
C19 C17 N3 C13 110.1(12) . .
C18 C17 N3 C13 -123.6(11) . .
C19 C17 N3 C14 -68.3(14) . .
C18 C17 N3 C14 58.0(13) . .
C15 C14 N3 C13 65.9(12) . .
C16 C14 N3 C13 -63.5(11) . .
C15 C14 N3 C17 -115.7(11) . .
C16 C14 N3 C17 114.9(11) . .
C5 N1 Hg2 Cl4 25.0(8) . .
C1 N1 Hg2 Cl4 -161.3(4) . .
C5 N1 Hg2 Cl3 -140.5(6) . .
C1 N1 Hg2 Cl3 33.2(6) . .
C5 N1 Hg2 Cl3 132.0(6) . 2_566
C1 N1 Hg2 Cl3 -54.3(6) . 2_566
Hg2 Cl3 Hg2 N1 -92.89(18) 2_566 .
Hg2 Cl3 Hg2 Cl4 94.32(8) 2_566 .
Hg2 Cl3 Hg2 Cl3 0.0 2_566 2_566
